data_7105601
loop_
_publ_author_name
'Wei, Junfa'
'Gao, Yanni'
'Ma, Xiaoyan'
'Jia, Xiaowei'
'Shi, Xianying'
'Chen, Zhanguo'

_publ_section_title
;
 A novel class of C3d symmetrical molecules synthesized by a six-fold
 substitution from 1,4,5,8,9,12-hexabromododecahydrotriphenylene.
;
_journal_issue 21
_journal_name_full 'Chemical communications (Cambridge, England)'
_journal_page_first 3738
_journal_page_last 3740
_journal_paper_doi 10.1039/c002680h
_journal_volume 46
_journal_year 2010
_chemical_formula_sum 'C18 H18 N18'
_chemical_formula_weight 486.50
_chemical_name_systematic
;
?
;
_space_group_IT_number 14
_symmetry_cell_setting monoclinic
_symmetry_space_group_name_Hall '-P 2ybc'
_symmetry_space_group_name_H-M 'P 1 21/c 1'
_atom_sites_solution_hydrogens geom
_atom_sites_solution_primary direct
_atom_sites_solution_secondary difmap
_audit_creation_method SHELXL-97
_cell_angle_alpha 90.00
_cell_angle_beta 94.513(8)
_cell_angle_gamma 90.00
_cell_formula_units_Z 4
_cell_length_a 17.280(6)
_cell_length_b 10.589(4)
_cell_length_c 11.979(5)
_cell_measurement_reflns_used 634
_cell_measurement_temperature 296(2)
_cell_measurement_theta_max 0.00
_cell_measurement_theta_min 0.00
_cell_volume 2185.1(14)
_computing_cell_refinement 'Bruker SMART'
_computing_data_collection 'Bruker SMART'
_computing_data_reduction 'Bruker SAINT'
_computing_molecular_graphics 'Bruker SHELXTL'
_computing_publication_material 'Bruker SHELXTL'
_computing_structure_refinement 'SHELXL-97 (Sheldrick, 1997)'
_computing_structure_solution 'SHELXS-97 (Sheldrick, 1990)'
_diffrn_ambient_temperature 296(2)
_diffrn_measured_fraction_theta_full 0.999
_diffrn_measured_fraction_theta_max 0.999
_diffrn_measurement_device_type 'CCD area detector'
_diffrn_measurement_method 'phi and omega scans'
_diffrn_radiation_monochromator graphite
_diffrn_radiation_source 'fine-focus sealed tube'
_diffrn_radiation_type MoK\a
_diffrn_radiation_wavelength 0.71073
_diffrn_reflns_av_R_equivalents 0.0761
_diffrn_reflns_av_sigmaI/netI 0.1299
_diffrn_reflns_limit_h_max 20
_diffrn_reflns_limit_h_min -19
_diffrn_reflns_limit_k_max 12
_diffrn_reflns_limit_k_min -12
_diffrn_reflns_limit_l_max 10
_diffrn_reflns_limit_l_min -14
_diffrn_reflns_number 10780
_diffrn_reflns_theta_full 25.10
_diffrn_reflns_theta_max 25.10
_diffrn_reflns_theta_min 1.18
_exptl_absorpt_coefficient_mu 0.105
_exptl_absorpt_correction_T_max 0.9863
_exptl_absorpt_correction_T_min 0.9684
_exptl_absorpt_correction_type none
_exptl_crystal_density_diffrn 1.479
_exptl_crystal_density_meas 0
_exptl_crystal_density_method 'not measured'
_exptl_crystal_F_000 1008
_exptl_crystal_size_max 0.31
_exptl_crystal_size_mid 0.27
_exptl_crystal_size_min 0.13
_refine_diff_density_max 0.230
_refine_diff_density_min -0.211
_refine_diff_density_rms 0.049
_refine_ls_extinction_method none
_refine_ls_goodness_of_fit_ref 1.044
_refine_ls_hydrogen_treatment mixed
_refine_ls_matrix_type full
_refine_ls_number_parameters 325
_refine_ls_number_reflns 3894
_refine_ls_number_restraints 0
_refine_ls_restrained_S_all 1.044
_refine_ls_R_factor_all 0.1492
_refine_ls_R_factor_gt 0.0508
_refine_ls_shift/su_max 0.000
_refine_ls_shift/su_mean 0.000
_refine_ls_structure_factor_coef Fsqd
_refine_ls_weighting_details 'calc w=1/[\s^2^(Fo^2^)+(0.0329P)^2^+0.0000P] where P=(Fo^2^+2Fc^2^)/3'
_refine_ls_weighting_scheme calc
_refine_ls_wR_factor_gt 0.0989
_refine_ls_wR_factor_ref 0.1267
_reflns_number_gt 1402
_reflns_number_total 3894
_reflns_threshold_expression >2sigma(I)
_cod_data_source_file c002680h.txt
_cod_data_source_block xb1912
_cod_depositor_comments
;
The following automatic conversions were performed:
'_symmetry_cell_setting' value 'Monoclinic' changed to 'monoclinic'
according to '/home/saulius/struct/CIF-dictionaries/cif_core.dic'
dictionary named 'cif_core.dic' version 2.4.1 from 2010-06-29.

Automatic conversion script
Id: cif_fix_enum 1527 2010-12-29 10:47:43Z saulius 
;
_cod_original_sg_symbol_H-M P2(1)/c
_cod_database_code 7105601

loop_
_symmetry_equiv_pos_as_xyz
'x, y, z'
'-x, y+1/2, -z+1/2'
'-x, -y, -z'
'x, -y-1/2, z-1/2'

loop_
_atom_site_label
_atom_site_type_symbol
_atom_site_fract_x
_atom_site_fract_y
_atom_site_fract_z
_atom_site_U_iso_or_equiv
_atom_site_adp_type
_atom_site_occupancy
_atom_site_symmetry_multiplicity
_atom_site_calc_flag
_atom_site_refinement_flags
_atom_site_disorder_assembly
_atom_site_disorder_group
N1 N 0.7356(2) 1.0536(4) -0.1083(3) 0.0936(13) Uani 1 1 d . . .
N2 N 0.7357(2) 1.0292(3) -0.0160(3) 0.0640(10) Uani 1 1 d . . .
N3 N 0.73290(19) 0.9895(3) 0.0792(3) 0.0639(10) Uani 1 1 d . . .
N4 N 0.60976(18) 1.2109(3) 0.3785(3) 0.0590(9) Uani 1 1 d . . .
N5 N 0.5564(2) 1.2846(3) 0.3557(3) 0.0645(10) Uani 1 1 d . . .
N6 N 0.5091(2) 1.3582(4) 0.3417(4) 0.1075(16) Uani 1 1 d . . .
N7 N 0.5956(2) 0.6741(4) 0.4032(4) 0.0931(14) Uani 1 1 d . . .
N8 N 0.58091(19) 0.7691(4) 0.4373(3) 0.0640(11) Uani 1 1 d . . .
N9 N 0.55676(18) 0.8708(3) 0.4720(3) 0.0628(10) Uani 1 1 d . . .
N10 N 0.8415(2) 1.1252(4) 0.6485(4) 0.0946(14) Uani 1 1 d . . .
N11 N 0.82836(19) 1.0213(4) 0.6585(3) 0.0600(10) Uani 1 1 d . . .
N12 N 0.8203(2) 0.9093(3) 0.6779(3) 0.0664(10) Uani 1 1 d . . .
N13 N 0.9407(3) 0.5124(4) 0.4035(5) 0.150(2) Uani 1 1 d . . .
N14 N 0.9052(2) 0.5990(4) 0.4241(3) 0.0790(11) Uani 1 1 d . . .
N15 N 0.8594(2) 0.6809(3) 0.4441(3) 0.0830(12) Uani 1 1 d . . .
N16 N 0.9296(2) 1.0805(4) 0.2658(4) 0.1073(17) Uani 1 1 d . . .
N17 N 0.9076(2) 1.1549(4) 0.3365(4) 0.0832(14) Uani 1 1 d . . .
N18 N 0.8900(3) 1.2315(4) 0.3956(5) 0.131(2) Uani 1 1 d . . .
C1 C 0.8140(2) 0.9553(3) 0.3160(3) 0.0394(9) Uani 1 1 d . . .
C2 C 0.7465(2) 1.0222(3) 0.2788(3) 0.0369(9) Uani 1 1 d . . .
C3 C 0.6829(2) 1.0248(3) 0.3436(3) 0.0409(9) Uani 1 1 d . . .
C4 C 0.6873(2) 0.9614(3) 0.4478(3) 0.0411(9) Uani 1 1 d . . .
C5 C 0.7541(2) 0.8969(3) 0.4861(3) 0.0385(9) Uani 1 1 d . . .
C6 C 0.8175(2) 0.8923(3) 0.4189(3) 0.0408(9) Uani 1 1 d . . .
C7 C 0.8887(2) 0.8130(3) 0.4567(3) 0.0481(10) Uani 1 1 d . . .
H7 H 0.9020 0.8292 0.5365 0.058 Uiso 1 1 calc R . .
C8 C 0.9600(2) 0.8378(4) 0.3943(3) 0.0630(12) Uani 1 1 d . . .
H8A H 0.9853 0.9139 0.4237 0.076 Uiso 1 1 calc R . .
H8B H 0.9961 0.7683 0.4074 0.076 Uiso 1 1 calc R . .
C9 C 0.9416(2) 0.8527(3) 0.2720(3) 0.0558(11) Uani 1 1 d . . .
H9A H 0.9200 0.7745 0.2410 0.067 Uiso 1 1 calc R . .
H9B H 0.9888 0.8707 0.2363 0.067 Uiso 1 1 calc R . .
C10 C 0.8839(2) 0.9589(3) 0.2479(3) 0.0547(11) Uani 1 1 d . . .
H10 H 0.8653 0.9543 0.1686 0.066 Uiso 1 1 calc R . .
C11 C 0.7448(2) 1.0912(3) 0.1670(3) 0.0461(10) Uani 1 1 d . . .
H11 H 0.7951 1.1322 0.1601 0.055 Uiso 1 1 calc R . .
C12 C 0.6810(2) 1.1891(3) 0.1543(3) 0.0549(11) Uani 1 1 d . . .
H12A H 0.6939 1.2598 0.2038 0.066 Uiso 1 1 calc R . .
H12B H 0.6761 1.2202 0.0779 0.066 Uiso 1 1 calc R . .
C13 C 0.6051(2) 1.1313(3) 0.1828(3) 0.0582(11) Uani 1 1 d . . .
H13A H 0.5941 1.0568 0.1372 0.070 Uiso 1 1 calc R . .
H13B H 0.5633 1.1913 0.1670 0.070 Uiso 1 1 calc R . .
C14 C 0.61016(19) 1.0957(3) 0.3056(3) 0.0461(10) Uani 1 1 d . . .
H14 H 0.5652 1.0433 0.3195 0.055 Uiso 1 1 calc R . .
C15 C 0.6172(2) 0.9624(3) 0.5167(3) 0.0504(10) Uani 1 1 d . . .
H15 H 0.5942 1.0469 0.5101 0.060 Uiso 1 1 calc R . .
C16 C 0.6376(2) 0.9380(3) 0.6405(3) 0.0571(11) Uani 1 1 d . . .
H16A H 0.6648 1.0107 0.6735 0.068 Uiso 1 1 calc R . .
H16B H 0.5903 0.9267 0.6779 0.068 Uiso 1 1 calc R . .
C17 C 0.6880(2) 0.8222(3) 0.6584(3) 0.0566(11) Uani 1 1 d . . .
H17A H 0.6601 0.7488 0.6281 0.068 Uiso 1 1 calc R . .
H17B H 0.6998 0.8087 0.7381 0.068 Uiso 1 1 calc R . .
C18 C 0.7632(2) 0.8371(3) 0.6019(3) 0.0480(10) Uani 1 1 d . . .
H18 H 0.7846 0.7523 0.5931 0.058 Uiso 1 1 calc R . .

loop_
_atom_site_aniso_label
_atom_site_aniso_U_11
_atom_site_aniso_U_22
_atom_site_aniso_U_33
_atom_site_aniso_U_23
_atom_site_aniso_U_13
_atom_site_aniso_U_12
N1 0.142(4) 0.084(3) 0.056(3) 0.003(3) 0.018(3) 0.019(3)
N2 0.087(3) 0.051(2) 0.055(2) -0.005(2) 0.015(2) 0.0134(19)
N3 0.102(3) 0.052(2) 0.038(2) 0.0049(19) 0.014(2) 0.0067(19)
N4 0.062(2) 0.054(2) 0.061(2) -0.0058(19) 0.0048(19) 0.0195(19)
N5 0.073(3) 0.055(2) 0.068(3) 0.005(2) 0.017(2) 0.010(2)
N6 0.104(4) 0.085(3) 0.135(4) 0.008(3) 0.016(3) 0.044(3)
N7 0.078(3) 0.098(3) 0.104(4) -0.045(3) 0.016(2) -0.013(3)
N8 0.049(3) 0.088(3) 0.056(3) -0.006(3) 0.0094(19) -0.017(3)
N9 0.043(2) 0.071(3) 0.076(3) 0.001(2) 0.013(2) -0.003(2)
N10 0.092(3) 0.074(3) 0.116(4) -0.016(3) -0.004(3) -0.010(3)
N11 0.056(3) 0.073(3) 0.050(2) -0.017(3) 0.0001(18) 0.006(3)
N12 0.087(3) 0.055(2) 0.056(2) 0.004(2) -0.001(2) 0.011(2)
N13 0.127(5) 0.079(4) 0.249(7) -0.031(4) 0.041(4) 0.026(3)
N14 0.087(4) 0.066(3) 0.085(3) 0.007(3) 0.015(2) 0.003(3)
N15 0.083(3) 0.052(3) 0.119(3) 0.005(2) 0.039(2) 0.018(2)
N16 0.080(3) 0.066(3) 0.184(5) 0.004(3) 0.059(3) -0.004(3)
N17 0.080(4) 0.064(3) 0.104(4) 0.029(3) -0.003(3) -0.026(3)
N18 0.188(5) 0.085(4) 0.119(5) -0.009(3) 0.002(4) -0.040(4)
C1 0.043(3) 0.035(2) 0.041(2) -0.0019(19) 0.014(2) -0.0055(19)
C2 0.039(2) 0.031(2) 0.041(2) 0.0044(18) 0.000(2) 0.0016(18)
C3 0.043(3) 0.035(2) 0.045(2) -0.003(2) 0.004(2) 0.0005(19)
C4 0.042(3) 0.039(2) 0.043(2) -0.001(2) 0.008(2) 0.005(2)
C5 0.040(2) 0.041(2) 0.037(2) -0.0049(19) 0.012(2) -0.0032(19)
C6 0.041(3) 0.034(2) 0.045(2) -0.003(2) -0.007(2) 0.0004(19)
C7 0.052(3) 0.041(2) 0.051(3) -0.006(2) 0.006(2) -0.001(2)
C8 0.047(3) 0.058(3) 0.084(3) 0.000(3) 0.011(3) 0.006(2)
C9 0.055(3) 0.053(3) 0.062(3) 0.005(2) 0.021(2) 0.004(2)
C10 0.055(3) 0.046(3) 0.065(3) 0.007(2) 0.016(2) -0.001(2)
C11 0.058(3) 0.037(2) 0.044(2) -0.001(2) 0.009(2) -0.004(2)
C12 0.073(3) 0.047(2) 0.045(2) 0.000(2) 0.000(2) 0.012(2)
C13 0.045(3) 0.062(3) 0.066(3) 0.002(2) -0.006(2) 0.011(2)
C14 0.042(2) 0.045(2) 0.050(3) 0.003(2) 0.000(2) 0.010(2)
C15 0.048(3) 0.052(2) 0.053(3) 0.003(2) 0.012(2) 0.007(2)
C16 0.057(3) 0.061(3) 0.056(3) 0.010(2) 0.022(2) 0.013(2)
C17 0.063(3) 0.065(3) 0.046(2) 0.003(2) 0.023(2) -0.001(2)
C18 0.062(3) 0.042(2) 0.039(2) -0.005(2) 0.000(2) 0.003(2)

loop_
_atom_type_symbol
_atom_type_description
_atom_type_scat_dispersion_real
_atom_type_scat_dispersion_imag
_atom_type_scat_source
C C 0.0033 0.0016 'International Tables Vol C Tables 4.2.6.8 and 6.1.1.4'
H H 0.0000 0.0000 'International Tables Vol C Tables 4.2.6.8 and 6.1.1.4'
N N 0.0061 0.0033 'International Tables Vol C Tables 4.2.6.8 and 6.1.1.4'

loop_
_geom_angle_atom_site_label_1
_geom_angle_atom_site_label_2
_geom_angle_atom_site_label_3
_geom_angle
_geom_angle_site_symmetry_1
_geom_angle_site_symmetry_3
_geom_angle_publ_flag
N1 N2 N3 172.6(4) . . ?
N2 N3 C11 113.1(3) . . ?
N5 N4 C14 115.3(3) . . ?
N6 N5 N4 174.6(4) . . ?
N7 N8 N9 173.3(5) . . ?
N8 N9 C15 116.2(3) . . ?
N10 N11 N12 173.3(5) . . ?
N11 N12 C18 117.4(3) . . ?
N13 N14 N15 171.6(5) . . ?
N14 N15 C7 118.0(4) . . ?
N17 N16 C10 116.9(4) . . ?
N18 N17 N16 173.8(5) . . ?
C6 C1 C2 119.7(3) . . ?
C6 C1 C10 120.5(3) . . ?
C2 C1 C10 119.6(3) . . ?
C3 C2 C1 120.3(3) . . ?
C3 C2 C11 121.3(3) . . ?
C1 C2 C11 118.5(3) . . ?
C2 C3 C4 119.5(3) . . ?
C2 C3 C14 121.2(3) . . ?
C4 C3 C14 119.4(3) . . ?
C5 C4 C3 120.8(3) . . ?
C5 C4 C15 120.1(3) . . ?
C3 C4 C15 119.1(3) . . ?
C4 C5 C6 119.4(3) . . ?
C4 C5 C18 122.0(3) . . ?
C6 C5 C18 118.5(3) . . ?
C1 C6 C5 120.3(3) . . ?
C1 C6 C7 120.1(3) . . ?
C5 C6 C7 119.5(3) . . ?
N15 C7 C8 113.3(3) . . ?
N15 C7 C6 103.1(3) . . ?
C8 C7 C6 115.2(3) . . ?
N15 C7 H7 108.3 . . ?
C8 C7 H7 108.3 . . ?
C6 C7 H7 108.3 . . ?
C9 C8 C7 112.7(3) . . ?
C9 C8 H8A 109.0 . . ?
C7 C8 H8A 109.0 . . ?
C9 C8 H8B 109.0 . . ?
C7 C8 H8B 109.0 . . ?
H8A C8 H8B 107.8 . . ?
C8 C9 C10 110.7(3) . . ?
C8 C9 H9A 109.5 . . ?
C10 C9 H9A 109.5 . . ?
C8 C9 H9B 109.5 . . ?
C10 C9 H9B 109.5 . . ?
H9A C9 H9B 108.1 . . ?
C1 C10 C9 114.8(3) . . ?
C1 C10 N16 112.0(3) . . ?
C9 C10 N16 106.0(3) . . ?
C1 C10 H10 107.9 . . ?
C9 C10 H10 107.9 . . ?
N16 C10 H10 107.9 . . ?
N3 C11 C12 111.1(3) . . ?
N3 C11 C2 105.3(3) . . ?
C12 C11 C2 112.3(3) . . ?
N3 C11 H11 109.3 . . ?
C12 C11 H11 109.3 . . ?
C2 C11 H11 109.3 . . ?
C13 C12 C11 109.8(3) . . ?
C13 C12 H12A 109.7 . . ?
C11 C12 H12A 109.7 . . ?
C13 C12 H12B 109.7 . . ?
C11 C12 H12B 109.7 . . ?
H12A C12 H12B 108.2 . . ?
C12 C13 C14 109.6(3) . . ?
C12 C13 H13A 109.7 . . ?
C14 C13 H13A 109.7 . . ?
C12 C13 H13B 109.7 . . ?
C14 C13 H13B 109.7 . . ?
H13A C13 H13B 108.2 . . ?
N4 C14 C3 105.8(3) . . ?
N4 C14 C13 111.1(3) . . ?
C3 C14 C13 113.7(3) . . ?
N4 C14 H14 108.7 . . ?
C3 C14 H14 108.7 . . ?
C13 C14 H14 108.7 . . ?
N9 C15 C16 110.1(3) . . ?
N9 C15 C4 111.4(3) . . ?
C16 C15 C4 113.2(3) . . ?
N9 C15 H15 107.3 . . ?
C16 C15 H15 107.3 . . ?
C4 C15 H15 107.3 . . ?
C17 C16 C15 111.4(3) . . ?
C17 C16 H16A 109.4 . . ?
C15 C16 H16A 109.4 . . ?
C17 C16 H16B 109.4 . . ?
C15 C16 H16B 109.4 . . ?
H16A C16 H16B 108.0 . . ?
C16 C17 C18 110.8(3) . . ?
C16 C17 H17A 109.5 . . ?
C18 C17 H17A 109.5 . . ?
C16 C17 H17B 109.5 . . ?
C18 C17 H17B 109.5 . . ?
H17A C17 H17B 108.1 . . ?
N12 C18 C17 109.1(3) . . ?
N12 C18 C5 111.0(3) . . ?
C17 C18 C5 114.8(3) . . ?
N12 C18 H18 107.2 . . ?
C17 C18 H18 107.2 . . ?
C5 C18 H18 107.2 . . ?

loop_
_geom_bond_atom_site_label_1
_geom_bond_atom_site_label_2
_geom_bond_distance
_geom_bond_site_symmetry_2
_geom_bond_publ_flag
N1 N2 1.136(4) . ?
N2 N3 1.219(4) . ?
N3 C11 1.508(4) . ?
N4 N5 1.223(4) . ?
N4 C14 1.501(4) . ?
N5 N6 1.133(4) . ?
N7 N8 1.122(4) . ?
N8 N9 1.239(4) . ?
N9 C15 1.493(4) . ?
N10 N11 1.131(4) . ?
N11 N12 1.219(4) . ?
N12 C18 1.499(4) . ?
N13 N14 1.141(5) . ?
N14 N15 1.210(4) . ?
N15 C7 1.492(4) . ?
N16 N17 1.239(5) . ?
N16 C10 1.517(5) . ?
N17 N18 1.132(5) . ?
C1 C6 1.398(4) . ?
C1 C2 1.407(4) . ?
C1 C10 1.510(4) . ?
C2 C3 1.394(4) . ?
C2 C11 1.524(4) . ?
C3 C4 1.413(4) . ?
C3 C14 1.504(4) . ?
C4 C5 1.387(4) . ?
C4 C15 1.520(4) . ?
C5 C6 1.410(4) . ?
C5 C18 1.522(4) . ?
C6 C7 1.529(4) . ?
C7 C8 1.513(4) . ?
C7 H7 0.9800 . ?
C8 C9 1.483(5) . ?
C8 H8A 0.9700 . ?
C8 H8B 0.9700 . ?
C9 C10 1.516(4) . ?
C9 H9A 0.9700 . ?
C9 H9B 0.9700 . ?
C10 H10 0.9800 . ?
C11 C12 1.512(4) . ?
C11 H11 0.9800 . ?
C12 C13 1.510(4) . ?
C12 H12A 0.9700 . ?
C12 H12B 0.9700 . ?
C13 C14 1.515(5) . ?
C13 H13A 0.9700 . ?
C13 H13B 0.9700 . ?
C14 H14 0.9800 . ?
C15 C16 1.519(5) . ?
C15 H15 0.9800 . ?
C16 C17 1.510(4) . ?
C16 H16A 0.9700 . ?
C16 H16B 0.9700 . ?
C17 C18 1.520(4) . ?
C17 H17A 0.9700 . ?
C17 H17B 0.9700 . ?
C18 H18 0.9800 . ?

loop_
_geom_torsion_atom_site_label_1
_geom_torsion_atom_site_label_2
_geom_torsion_atom_site_label_3
_geom_torsion_atom_site_label_4
_geom_torsion
_geom_torsion_site_symmetry_1
_geom_torsion_site_symmetry_2
_geom_torsion_site_symmetry_3
_geom_torsion_site_symmetry_4
_geom_torsion_publ_flag
N1 N2 N3 C11 -171(3) . . . . ?
C14 N4 N5 N6 176(5) . . . . ?
N7 N8 N9 C15 -178(100) . . . . ?
N10 N11 N12 C18 -175(4) . . . . ?
N13 N14 N15 C7 -173(3) . . . . ?
C10 N16 N17 N18 -150(6) . . . . ?
C6 C1 C2 C3 -0.6(5) . . . . ?
C10 C1 C2 C3 -176.8(3) . . . . ?
C6 C1 C2 C11 179.3(3) . . . . ?
C10 C1 C2 C11 3.1(5) . . . . ?
C1 C2 C3 C4 1.0(5) . . . . ?
C11 C2 C3 C4 -178.9(3) . . . . ?
C1 C2 C3 C14 180.0(3) . . . . ?
C11 C2 C3 C14 0.1(5) . . . . ?
C2 C3 C4 C5 0.0(5) . . . . ?
C14 C3 C4 C5 -178.9(3) . . . . ?
C2 C3 C4 C15 -178.7(3) . . . . ?
C14 C3 C4 C15 2.3(5) . . . . ?
C3 C4 C5 C6 -1.5(5) . . . . ?
C15 C4 C5 C6 177.3(3) . . . . ?
C3 C4 C5 C18 174.8(3) . . . . ?
C15 C4 C5 C18 -6.5(5) . . . . ?
C2 C1 C6 C5 -0.8(5) . . . . ?
C10 C1 C6 C5 175.3(3) . . . . ?
C2 C1 C6 C7 176.4(3) . . . . ?
C10 C1 C6 C7 -7.5(5) . . . . ?
C4 C5 C6 C1 1.9(5) . . . . ?
C18 C5 C6 C1 -174.5(3) . . . . ?
C4 C5 C6 C7 -175.4(3) . . . . ?
C18 C5 C6 C7 8.2(4) . . . . ?
N14 N15 C7 C8 25.8(5) . . . . ?
N14 N15 C7 C6 151.0(4) . . . . ?
C1 C6 C7 N15 -107.6(4) . . . . ?
C5 C6 C7 N15 69.7(4) . . . . ?
C1 C6 C7 C8 16.4(4) . . . . ?
C5 C6 C7 C8 -166.4(3) . . . . ?
N15 C7 C8 C9 76.5(4) . . . . ?
C6 C7 C8 C9 -41.9(4) . . . . ?
C7 C8 C9 C10 57.6(4) . . . . ?
C6 C1 C10 C9 23.5(5) . . . . ?
C2 C1 C10 C9 -160.3(3) . . . . ?
C6 C1 C10 N16 -97.5(4) . . . . ?
C2 C1 C10 N16 78.7(4) . . . . ?
C8 C9 C10 C1 -48.2(4) . . . . ?
C8 C9 C10 N16 76.1(4) . . . . ?
N17 N16 C10 C1 4.3(6) . . . . ?
N17 N16 C10 C9 -121.7(5) . . . . ?
N2 N3 C11 C12 63.0(4) . . . . ?
N2 N3 C11 C2 -175.2(3) . . . . ?
C3 C2 C11 N3 -103.7(4) . . . . ?
C1 C2 C11 N3 76.4(4) . . . . ?
C3 C2 C11 C12 17.4(4) . . . . ?
C1 C2 C11 C12 -162.5(3) . . . . ?
N3 C11 C12 C13 68.1(4) . . . . ?
C2 C11 C12 C13 -49.5(4) . . . . ?
C11 C12 C13 C14 65.5(4) . . . . ?
N5 N4 C14 C3 176.2(3) . . . . ?
N5 N4 C14 C13 52.4(4) . . . . ?
C2 C3 C14 N4 -106.9(3) . . . . ?
C4 C3 C14 N4 72.1(4) . . . . ?
C2 C3 C14 C13 15.2(5) . . . . ?
C4 C3 C14 C13 -165.8(3) . . . . ?
C12 C13 C14 N4 71.8(4) . . . . ?
C12 C13 C14 C3 -47.4(4) . . . . ?
N8 N9 C15 C16 -88.0(4) . . . . ?
N8 N9 C15 C4 38.5(4) . . . . ?
C5 C4 C15 N9 -101.1(4) . . . . ?
C3 C4 C15 N9 77.6(4) . . . . ?
C5 C4 C15 C16 23.6(5) . . . . ?
C3 C4 C15 C16 -157.7(3) . . . . ?
N9 C15 C16 C17 75.3(4) . . . . ?
C4 C15 C16 C17 -50.2(4) . . . . ?
C15 C16 C17 C18 59.6(4) . . . . ?
N11 N12 C18 C17 -100.3(4) . . . . ?
N11 N12 C18 C5 27.1(5) . . . . ?
C16 C17 C18 N12 83.5(4) . . . . ?
C16 C17 C18 C5 -41.7(4) . . . . ?
C4 C5 C18 N12 -108.5(4) . . . . ?
C6 C5 C18 N12 67.8(4) . . . . ?
C4 C5 C18 C17 15.8(5) . . . . ?
C6 C5 C18 C17 -167.9(3) . . . . ?
